data_7209987
loop_
_publ_author_name
'Biswas, Arpita'
'Mandal, Leena'
'Mondal, Suraj'
'Lucas, C. Robert'
'Mohanta, Sasankasekhar'

_publ_section_title
;
 More surprising differences between two closely similar compartmental
 ligand families and another dinuclear synthon to stabilize
 dinuclear--mononuclear cocrystals
;
_journal_issue 29
_journal_name_full CrystEngComm
_journal_page_first 5888
_journal_paper_doi 10.1039/c3ce40569a
_journal_volume 15
_journal_year 2013
_chemical_formula_sum 'C69 H68 Cl2 Cu3 Fe N6 O24'
_chemical_formula_weight 1682.66
_chemical_name_systematic
;
?
;
_space_group_IT_number 14
_symmetry_cell_setting monoclinic
_symmetry_space_group_name_Hall '-P 2ybc'
_symmetry_space_group_name_H-M 'P 1 21/c 1'
_atom_sites_solution_hydrogens geom
_atom_sites_solution_primary direct
_atom_sites_solution_secondary difmap
_audit_creation_method SHELXL-97
_cell_angle_alpha 90.00
_cell_angle_beta 95.719(6)
_cell_angle_gamma 90.00
_cell_formula_units_Z 4
_cell_length_a 11.557(2)
_cell_length_b 26.632(5)
_cell_length_c 22.822(5)
_cell_measurement_reflns_used 9995
_cell_measurement_temperature 296(2)
_cell_measurement_theta_max 25.44
_cell_measurement_theta_min 2.20
_cell_volume 6989(2)
_computing_cell_refinement 'Bruker SAINT'
_computing_data_collection 'Bruker APEX2'
_computing_data_reduction 'Bruker SAINT'
_computing_molecular_graphics 'Bruker SHELXTL'
_computing_publication_material 'Bruker SHELXTL'
_computing_structure_refinement 'SHELXL-97 (Sheldrick, 2008)'
_computing_structure_solution 'SHELXS-97 (Sheldrick, 2008)'
_diffrn_ambient_temperature 296(2)
_diffrn_measured_fraction_theta_full 0.989
_diffrn_measured_fraction_theta_max 0.989
_diffrn_measurement_device_type 'Bruker APEX-II CCD'
_diffrn_measurement_method '\f and \w scans'
_diffrn_radiation_monochromator graphite
_diffrn_radiation_source 'fine-focus sealed tube'
_diffrn_radiation_type MoK\a
_diffrn_radiation_wavelength 0.71073
_diffrn_reflns_av_R_equivalents 0.0435
_diffrn_reflns_av_sigmaI/netI 0.0308
_diffrn_reflns_limit_h_max 13
_diffrn_reflns_limit_h_min -13
_diffrn_reflns_limit_k_max 32
_diffrn_reflns_limit_k_min -32
_diffrn_reflns_limit_l_max 27
_diffrn_reflns_limit_l_min -26
_diffrn_reflns_number 79054
_diffrn_reflns_theta_full 25.58
_diffrn_reflns_theta_max 25.58
_diffrn_reflns_theta_min 1.18
_exptl_absorpt_coefficient_mu 1.266
_exptl_absorpt_correction_T_max 0.7681
_exptl_absorpt_correction_T_min 0.7182
_exptl_absorpt_correction_type multi-scan
_exptl_absorpt_process_details 'SADABS (Sheldrick, 2008)'
_exptl_crystal_colour brown
_exptl_crystal_density_diffrn 1.599
_exptl_crystal_density_method 'not measured'
_exptl_crystal_description rectangular
_exptl_crystal_F_000 3452
_exptl_crystal_size_max 0.28
_exptl_crystal_size_mid 0.26
_exptl_crystal_size_min 0.22
_refine_diff_density_max 0.442
_refine_diff_density_min -0.326
_refine_diff_density_rms 0.057
_refine_ls_extinction_method none
_refine_ls_goodness_of_fit_ref 0.953
_refine_ls_hydrogen_treatment mixed
_refine_ls_matrix_type full
_refine_ls_number_parameters 975
_refine_ls_number_reflns 12973
_refine_ls_number_restraints 5
_refine_ls_restrained_S_all 0.953
_refine_ls_R_factor_all 0.0565
_refine_ls_R_factor_gt 0.0376
_refine_ls_shift/su_max 0.002
_refine_ls_shift/su_mean 0.000
_refine_ls_structure_factor_coef Fsqd
_refine_ls_weighting_details 'calc w=1/[\s^2^(Fo^2^)+(0.1000P)^2^+0.8058P] where P=(Fo^2^+2Fc^2^)/3'
_refine_ls_weighting_scheme calc
_refine_ls_wR_factor_gt 0.1168
_refine_ls_wR_factor_ref 0.1350
_reflns_number_gt 10032
_reflns_number_total 12973
_reflns_threshold_expression >2sigma(I)
_cod_data_source_file c3ce40569a.txt
_cod_data_source_block 4
_cod_depositor_comments
;
The following automatic conversions were performed:

'_symmetry_cell_setting' value 'Monoclinic' changed to 'monoclinic'
according to /home/saulius/struct/CIF-dictionaries/cif_core.dic
dictionary named 'cif_core.dic' version 2.4.2 from 2011-04-26.

Automatic conversion script
Id: cif_fix_values 1891 2012-01-12 08:04:46Z andrius 
;
_cod_original_sg_symbol_H-M 'P2(1)/c '
_cod_database_code 7209987

loop_
_symmetry_equiv_pos_as_xyz
'x, y, z'
'-x, y+1/2, -z+1/2'
'-x, -y, -z'
'x, -y-1/2, z-1/2'

loop_
_atom_site_label
_atom_site_type_symbol
_atom_site_fract_x
_atom_site_fract_y
_atom_site_fract_z
_atom_site_U_iso_or_equiv
_atom_site_adp_type
_atom_site_occupancy
_atom_site_symmetry_multiplicity
_atom_site_calc_flag
_atom_site_refinement_flags
C1 C 0.8058(2) 0.54699(11) 0.83474(13) 0.0370(6) Uani 1 1 d .
C2 C 0.7724(3) 0.49665(12) 0.84427(14) 0.0446(7) Uani 1 1 d .
C3 C 0.8029(3) 0.47365(13) 0.89733(16) 0.0564(9) Uani 1 1 d .
H3 H 0.7791 0.4408 0.9033 0.068 Uiso 1 1 calc R
C4 C 0.8683(3) 0.49874(14) 0.94200(15) 0.0602(9) Uani 1 1 d .
H4 H 0.8882 0.4827 0.9778 0.072 Uiso 1 1 calc R
C5 C 0.9041(3) 0.54686(13) 0.93416(14) 0.0514(8) Uani 1 1 d .
H5 H 0.9484 0.5632 0.9646 0.062 Uiso 1 1 calc R
C6 C 0.8746(3) 0.57215(11) 0.88024(13) 0.0401(7) Uani 1 1 d .
C7 C 0.9190(3) 0.62248(11) 0.87525(13) 0.0411(7) Uani 1 1 d .
H7 H 0.9638 0.6355 0.9079 0.049 Uiso 1 1 calc R
C8 C 0.9482(2) 0.70040(11) 0.82660(14) 0.0393(7) Uani 1 1 d .
C9 C 1.0194(3) 0.72375(12) 0.87105(15) 0.0488(8) Uani 1 1 d .
H9 H 1.0408 0.7068 0.9061 0.059 Uiso 1 1 calc R
C10 C 1.0586(3) 0.77190(13) 0.86351(17) 0.0555(9) Uani 1 1 d .
H10 H 1.1059 0.7875 0.8935 0.067 Uiso 1 1 calc R
C11 C 1.0277(3) 0.79708(13) 0.81132(18) 0.0576(9) Uani 1 1 d .
H11 H 1.0545 0.8296 0.8067 0.069 Uiso 1 1 calc R
C12 C 0.9582(3) 0.77510(11) 0.76630(16) 0.0505(8) Uani 1 1 d .
H12 H 0.9377 0.7926 0.7315 0.061 Uiso 1 1 calc R
C13 C 0.9186(2) 0.72601(10) 0.77330(13) 0.0387(7) Uani 1 1 d .
C14 C 0.8135(2) 0.71522(10) 0.67803(13) 0.0377(7) Uani 1 1 d .
H14 H 0.8377 0.7473 0.6689 0.045 Uiso 1 1 calc R
C15 C 0.7426(2) 0.68902(10) 0.63309(13) 0.0342(6) Uani 1 1 d .
C16 C 0.7154(3) 0.71319(11) 0.57829(14) 0.0420(7) Uani 1 1 d .
H16 H 0.7421 0.7457 0.5732 0.050 Uiso 1 1 calc R
C17 C 0.6513(3) 0.69019(12) 0.53297(14) 0.0459(7) Uani 1 1 d .
H17 H 0.6341 0.7071 0.4975 0.055 Uiso 1 1 calc R
C18 C 0.6109(3) 0.64118(12) 0.53930(13) 0.0432(7) Uani 1 1 d .
H18 H 0.5676 0.6254 0.5080 0.052 Uiso 1 1 calc R
C19 C 0.6354(2) 0.61637(11) 0.59166(13) 0.0373(6) Uani 1 1 d .
C20 C 0.6984(2) 0.64018(10) 0.64043(12) 0.0342(6) Uani 1 1 d .
C21 C 0.6615(5) 0.42669(15) 0.8048(2) 0.0942(17) Uani 1 1 d .
H21A H 0.7234 0.4028 0.8127 0.141 Uiso 1 1 calc R
H21B H 0.6135 0.4169 0.7699 0.141 Uiso 1 1 calc R
H21C H 0.6154 0.4277 0.8375 0.141 Uiso 1 1 calc R
C22 C 0.5284(3) 0.54277(13) 0.55931(15) 0.0525(8) Uani 1 1 d .
H22A H 0.4626 0.5635 0.5467 0.079 Uiso 1 1 calc R
H22B H 0.5019 0.5118 0.5748 0.079 Uiso 1 1 calc R
H22C H 0.5716 0.5358 0.5264 0.079 Uiso 1 1 calc R
C23 C 0.6944(4) 0.43371(16) 0.6316(2) 0.0868(14) Uani 1 1 d .
H23A H 0.7716 0.4458 0.6282 0.130 Uiso 1 1 calc R
H23B H 0.6531 0.4309 0.5931 0.130 Uiso 1 1 calc R
H23C H 0.6984 0.4013 0.6502 0.130 Uiso 1 1 calc R
C24 C 0.4524(4) 0.52589(18) 0.7679(2) 0.0792(12) Uani 1 1 d .
H24A H 0.4162 0.4948 0.7550 0.119 Uiso 1 1 calc R
H24B H 0.3938 0.5493 0.7772 0.119 Uiso 1 1 calc R
H24C H 0.5054 0.5200 0.8024 0.119 Uiso 1 1 calc R
C25 C 0.3482(3) 0.63376(13) 0.63178(15) 0.0466(8) Uani 1 1 d .
C26 C 0.2731(3) 0.59105(14) 0.61895(16) 0.0520(8) Uani 1 1 d .
C27 C 0.2180(3) 0.58457(15) 0.56316(17) 0.0614(10) Uani 1 1 d .
H27 H 0.1711 0.5565 0.5551 0.074 Uiso 1 1 calc R
C28 C 0.2308(3) 0.61915(17) 0.51849(18) 0.0659(11) Uani 1 1 d .
H28 H 0.1950 0.6134 0.4808 0.079 Uiso 1 1 calc R
C29 C 0.2952(3) 0.66108(16) 0.52965(16) 0.0616(10) Uani 1 1 d .
H29 H 0.3014 0.6845 0.4999 0.074 Uiso 1 1 calc R
C30 C 0.3539(3) 0.66972(14) 0.58701(15) 0.0504(8) Uani 1 1 d .
C31 C 0.4146(3) 0.71587(14) 0.59524(16) 0.0528(8) Uani 1 1 d .
H31 H 0.4141 0.7371 0.5629 0.063 Uiso 1 1 calc R
C32 C 0.5268(3) 0.77874(13) 0.64829(16) 0.0501(8) Uani 1 1 d .
C33 C 0.5217(3) 0.81513(15) 0.60458(19) 0.0638(10) Uani 1 1 d .
H33 H 0.4802 0.8089 0.5683 0.077 Uiso 1 1 calc R
C34 C 0.5774(4) 0.86019(16) 0.6147(2) 0.0748(12) Uani 1 1 d .
H34 H 0.5726 0.8844 0.5852 0.090 Uiso 1 1 calc R
C35 C 0.6400(4) 0.87009(15) 0.6676(2) 0.0749(12) Uani 1 1 d .
H35 H 0.6778 0.9008 0.6735 0.090 Uiso 1 1 calc R
C36 C 0.6474(3) 0.83480(14) 0.71202(19) 0.0648(10) Uani 1 1 d .
H36 H 0.6901 0.8416 0.7478 0.078 Uiso 1 1 calc R
C37 C 0.5906(3) 0.78884(13) 0.70309(16) 0.0509(8) Uani 1 1 d .
C38 C 0.6427(3) 0.75372(13) 0.79745(16) 0.0533(9) Uani 1 1 d .
H38 H 0.6821 0.7837 0.8061 0.064 Uiso 1 1 calc R
C39 C 0.6464(3) 0.71723(14) 0.84291(15) 0.0532(9) Uani 1 1 d .
C40 C 0.7087(4) 0.73037(16) 0.89671(18) 0.0684(11) Uani 1 1 d .
H40 H 0.7457 0.7614 0.9004 0.082 Uiso 1 1 calc R
C41 C 0.7156(4) 0.69870(18) 0.94305(19) 0.0804(14) Uani 1 1 d .
H41 H 0.7576 0.7079 0.9783 0.096 Uiso 1 1 calc R
C42 C 0.6603(4) 0.65244(19) 0.93827(17) 0.0764(13) Uani 1 1 d .
H42 H 0.6657 0.6310 0.9705 0.092 Uiso 1 1 calc R
C43 C 0.5973(3) 0.63763(16) 0.88642(17) 0.0625(10) Uani 1 1 d .
C44 C 0.5895(3) 0.67014(14) 0.83565(14) 0.0516(8) Uani 1 1 d .
C45 C 0.1970(4) 0.51559(14) 0.6553(2) 0.0752(12) Uani 1 1 d .
H45A H 0.1180 0.5239 0.6419 0.113 Uiso 1 1 calc R
H45B H 0.1989 0.4967 0.6912 0.113 Uiso 1 1 calc R
H45C H 0.2298 0.4958 0.6259 0.113 Uiso 1 1 calc R
C46 C 0.5457(4) 0.5587(2) 0.9260(2) 0.0883(14) Uani 1 1 d .
H46A H 0.6258 0.5523 0.9392 0.132 Uiso 1 1 calc R
H46B H 0.5083 0.5278 0.9134 0.132 Uiso 1 1 calc R
H46C H 0.5076 0.5727 0.9578 0.132 Uiso 1 1 calc R
C47 C -0.0085(3) 0.63947(11) 0.60675(14) 0.0393(7) Uani 1 1 d .
C48 C -0.0701(3) 0.61716(13) 0.55637(15) 0.0467(7) Uani 1 1 d .
C49 C -0.0891(3) 0.64191(15) 0.50404(16) 0.0564(9) Uani 1 1 d .
H49 H -0.1318 0.6266 0.4723 0.068 Uiso 1 1 calc R
C50 C -0.0447(3) 0.69015(15) 0.49796(18) 0.0646(10) Uani 1 1 d .
H50 H -0.0597 0.7072 0.4625 0.078 Uiso 1 1 calc R
C51 C 0.0204(3) 0.71226(14) 0.54384(17) 0.0588(9) Uani 1 1 d .
H51 H 0.0520 0.7439 0.5389 0.071 Uiso 1 1 calc R
C52 C 0.0407(3) 0.68795(11) 0.59884(15) 0.0454(7) Uani 1 1 d .
C53 C 0.1141(3) 0.71220(11) 0.64394(16) 0.0466(8) Uani 1 1 d .
H53 H 0.1417 0.7439 0.6352 0.056 Uiso 1 1 calc R
C54 C 0.2209(3) 0.72156(11) 0.73870(16) 0.0470(8) Uani 1 1 d .
C55 C 0.2647(3) 0.77012(13) 0.73073(19) 0.0597(10) Uani 1 1 d .
H55 H 0.2470 0.7870 0.6953 0.072 Uiso 1 1 calc R
C56 C 0.3342(3) 0.79237(14) 0.7762(2) 0.0700(12) Uani 1 1 d .
H56 H 0.3645 0.8242 0.7710 0.084 Uiso 1 1 calc R
C57 C 0.3593(3) 0.76787(15) 0.8293(2) 0.0687(12) Uani 1 1 d .
H57 H 0.4042 0.7838 0.8599 0.082 Uiso 1 1 calc R
C58 C 0.3183(3) 0.72004(13) 0.83729(18) 0.0578(9) Uani 1 1 d .
H58 H 0.3363 0.7036 0.8730 0.069 Uiso 1 1 calc R
C59 C 0.2500(3) 0.69641(12) 0.79186(16) 0.0485(8) Uani 1 1 d .
C60 C 0.2290(3) 0.61777(13) 0.83848(15) 0.0487(8) Uani 1 1 d .
H60 H 0.2809 0.6299 0.8690 0.058 Uiso 1 1 calc R
C61 C 0.1864(3) 0.56776(12) 0.84462(14) 0.0465(7) Uani 1 1 d .
C62 C 0.2307(3) 0.53952(14) 0.89453(16) 0.0614(10) Uani 1 1 d .
H62 H 0.2817 0.5547 0.9234 0.074 Uiso 1 1 calc R
C63 C 0.2001(4) 0.49085(15) 0.90103(18) 0.0701(11) Uani 1 1 d .
H63 H 0.2311 0.4729 0.9338 0.084 Uiso 1 1 calc R
C64 C 0.1223(3) 0.46756(13) 0.85881(17) 0.0594(9) Uani 1 1 d .
H64 H 0.1022 0.4341 0.8634 0.071 Uiso 1 1 calc R
C65 C 0.0758(3) 0.49371(12) 0.81090(15) 0.0472(7) Uani 1 1 d .
C66 C 0.1046(3) 0.54517(11) 0.80189(13) 0.0397(7) Uani 1 1 d .
C67 C -0.1542(4) 0.54043(16) 0.51821(17) 0.0721(11) Uani 1 1 d .
H67A H -0.2201 0.5574 0.4983 0.108 Uiso 1 1 calc R
H67B H -0.1778 0.5080 0.5312 0.108 Uiso 1 1 calc R
H67C H -0.0953 0.5364 0.4918 0.108 Uiso 1 1 calc R
C68 C -0.0170(6) 0.42255(15) 0.7647(3) 0.125(2) Uani 1 1 d .
H68A H 0.0570 0.4069 0.7620 0.188 Uiso 1 1 calc R
H68B H -0.0690 0.4139 0.7307 0.188 Uiso 1 1 calc R
H68C H -0.0489 0.4111 0.7996 0.188 Uiso 1 1 calc R
C69 C 0.0930(5) 0.3412(2) 0.9238(3) 0.1019(17) Uani 1 1 d .
H69A H 0.1676 0.3389 0.9088 0.153 Uiso 1 1 calc R
H69B H 0.0844 0.3140 0.9506 0.153 Uiso 1 1 calc R
H69C H 0.0874 0.3726 0.9440 0.153 Uiso 1 1 calc R
Cl1 Cl 0.38032(8) 0.39282(3) 0.63137(4) 0.0558(2) Uani 1 1 d .
Cl2 Cl 0.76894(8) 0.34107(3) 0.98266(4) 0.0617(2) Uani 1 1 d .
Cu1 Cu 0.80925(3) 0.632874(12) 0.758353(15) 0.03652(11) Uani 1 1 d .
Cu2 Cu 0.49722(3) 0.691313(15) 0.716411(17) 0.04546(12) Uani 1 1 d .
Cu3 Cu 0.10227(3) 0.629320(12) 0.724203(16) 0.03802(11) Uani 1 1 d .
Fe1 Fe 0.68576(4) 0.536231(15) 0.704884(19) 0.03897(12) Uani 1 1 d .
H5C H 0.911(2) 0.5217(12) 0.7038(11) 0.040(9) Uiso 1 1 d D
H5D H 0.886(3) 0.5434(13) 0.6555(16) 0.074(14) Uiso 1 1 d D
H6D H 0.487(3) 0.5729(9) 0.7115(15) 0.052(11) Uiso 1 1 d D
H7D H 0.5682(19) 0.4583(13) 0.6681(16) 0.057(11) Uiso 1 1 d D
N1 N 0.9019(2) 0.65115(9) 0.82933(11) 0.0373(5) Uani 1 1 d .
N2 N 0.8472(2) 0.69864(8) 0.73001(11) 0.0359(5) Uani 1 1 d .
N3 N 0.4713(2) 0.73109(10) 0.64438(12) 0.0469(6) Uani 1 1 d .
N4 N 0.5895(2) 0.74919(10) 0.74494(12) 0.0486(7) Uani 1 1 d .
N5 N 0.1464(2) 0.69473(9) 0.69572(12) 0.0432(6) Uani 1 1 d .
N6 N 0.2022(2) 0.64755(9) 0.79479(12) 0.0420(6) Uani 1 1 d .
O1 O 0.77036(18) 0.56735(7) 0.78312(9) 0.0404(5) Uani 1 1 d .
O2 O 0.71441(18) 0.61410(7) 0.68988(9) 0.0404(5) Uani 1 1 d .
O3 O 0.7096(2) 0.47526(8) 0.79625(10) 0.0569(6) Uani 1 1 d .
O4 O 0.60151(19) 0.56836(8) 0.60403(9) 0.0458(5) Uani 1 1 d .
O5 O 0.8553(2) 0.52344(9) 0.67737(11) 0.0474(5) Uani 1 1 d D
O6 O 0.5143(2) 0.54601(9) 0.72230(11) 0.0551(6) Uani 1 1 d D
O7 O 0.6352(2) 0.46773(8) 0.66599(11) 0.0542(6) Uani 1 1 d D
O8 O 0.40441(19) 0.63624(8) 0.68458(10) 0.0491(5) Uani 1 1 d .
O9 O 0.5311(2) 0.65408(9) 0.78763(10) 0.0571(6) Uani 1 1 d .
O10 O 0.2628(2) 0.56045(10) 0.66554(12) 0.0641(7) Uani 1 1 d .
O11 O 0.5389(3) 0.59302(12) 0.87848(12) 0.0756(8) Uani 1 1 d .
O12 O 0.00064(17) 0.61411(7) 0.65582(9) 0.0417(5) Uani 1 1 d .
O13 O 0.05376(18) 0.56766(7) 0.75535(9) 0.0435(5) Uani 1 1 d .
O14 O -0.1095(2) 0.56905(8) 0.56732(10) 0.0539(6) Uani 1 1 d .
O15 O -0.0029(2) 0.47466(8) 0.76725(11) 0.0602(6) Uani 1 1 d .
O24 O 0.0065(5) 0.33848(16) 0.87770(19) 0.1145(12) Uani 1 1 d D
O17 O 0.4375(4) 0.34928(12) 0.61407(19) 0.1159(13) Uani 1 1 d .
O18 O 0.2645(3) 0.38122(14) 0.64092(17) 0.1070(12) Uani 1 1 d .
O19 O 0.3842(3) 0.42961(10) 0.58710(13) 0.0851(9) Uani 1 1 d .
O16 O 0.4401(3) 0.41207(16) 0.68375(13) 0.1168(14) Uani 1 1 d .
O21 O 0.6826(3) 0.37761(14) 0.98687(19) 0.1214(14) Uani 1 1 d .
O22 O 0.7757(3) 0.33107(14) 0.92182(14) 0.0984(10) Uani 1 1 d .
O23 O 0.8767(3) 0.35961(15) 1.00896(17) 0.1136(13) Uani 1 1 d .
O20 O 0.7394(4) 0.29683(15) 1.01019(18) 0.1344(16) Uani 1 1 d .
H24M H -0.062(4) 0.331(4) 0.886(5) 0.29(6) Uiso 1 1 d D

loop_
_atom_site_aniso_label
_atom_site_aniso_U_11
_atom_site_aniso_U_22
_atom_site_aniso_U_33
_atom_site_aniso_U_23
_atom_site_aniso_U_13
_atom_site_aniso_U_12
C1 0.0375(15) 0.0425(15) 0.0310(16) 0.0030(12) 0.0034(12) 0.0028(12)
C2 0.0451(17) 0.0478(17) 0.0397(18) 0.0071(14) -0.0015(14) -0.0015(14)
C3 0.064(2) 0.0471(18) 0.057(2) 0.0183(16) -0.0013(18) -0.0036(16)
C4 0.074(2) 0.066(2) 0.0378(19) 0.0156(16) -0.0091(17) 0.0058(18)
C5 0.063(2) 0.0526(19) 0.0355(18) 0.0013(14) -0.0097(15) 0.0062(16)
C6 0.0436(16) 0.0438(16) 0.0320(16) -0.0005(12) -0.0013(13) 0.0050(13)
C7 0.0419(17) 0.0464(17) 0.0339(17) -0.0106(13) -0.0018(13) 0.0025(13)
C8 0.0367(15) 0.0378(15) 0.0443(18) -0.0148(13) 0.0085(13) -0.0016(12)
C9 0.0494(19) 0.0508(18) 0.046(2) -0.0121(15) 0.0017(15) -0.0028(15)
C10 0.056(2) 0.0505(19) 0.060(2) -0.0276(17) 0.0066(17) -0.0134(16)
C11 0.063(2) 0.0405(17) 0.069(3) -0.0153(17) 0.0089(19) -0.0117(15)
C12 0.059(2) 0.0347(16) 0.058(2) -0.0040(15) 0.0095(16) -0.0038(14)
C13 0.0359(15) 0.0345(14) 0.0467(18) -0.0101(13) 0.0086(13) 0.0011(12)
C14 0.0389(15) 0.0315(14) 0.0440(18) 0.0000(12) 0.0115(13) 0.0050(12)
C15 0.0349(15) 0.0330(14) 0.0357(16) 0.0016(11) 0.0078(12) 0.0037(11)
C16 0.0446(17) 0.0390(15) 0.0432(18) 0.0076(13) 0.0092(14) 0.0017(13)
C17 0.0552(19) 0.0500(18) 0.0330(17) 0.0093(13) 0.0070(14) 0.0060(15)
C18 0.0433(17) 0.0556(18) 0.0304(16) -0.0002(13) 0.0017(13) 0.0040(14)
C19 0.0360(15) 0.0400(15) 0.0362(17) 0.0009(12) 0.0055(12) 0.0035(12)
C20 0.0350(15) 0.0375(14) 0.0301(15) 0.0009(11) 0.0036(12) 0.0041(11)
C21 0.126(4) 0.062(3) 0.087(3) 0.018(2) -0.032(3) -0.041(3)
C22 0.0521(19) 0.0530(19) 0.050(2) -0.0073(15) -0.0072(16) -0.0097(15)
C23 0.084(3) 0.062(2) 0.115(4) -0.036(3) 0.017(3) -0.008(2)
C24 0.081(3) 0.094(3) 0.065(3) 0.009(2) 0.018(2) -0.002(2)
C25 0.0341(16) 0.063(2) 0.0424(19) -0.0176(15) 0.0014(14) 0.0110(14)
C26 0.0356(17) 0.066(2) 0.055(2) -0.0197(17) 0.0051(15) 0.0061(15)
C27 0.0435(19) 0.073(2) 0.066(3) -0.030(2) -0.0038(17) 0.0107(17)
C28 0.053(2) 0.094(3) 0.048(2) -0.028(2) -0.0093(17) 0.012(2)
C29 0.051(2) 0.089(3) 0.043(2) -0.0101(19) -0.0023(16) 0.0112(19)
C30 0.0396(17) 0.067(2) 0.0443(19) -0.0104(16) 0.0035(14) 0.0098(15)
C31 0.0430(18) 0.068(2) 0.047(2) -0.0062(17) 0.0033(15) 0.0124(16)
C32 0.0416(17) 0.0551(19) 0.054(2) -0.0058(16) 0.0086(15) 0.0099(14)
C33 0.060(2) 0.067(2) 0.065(3) 0.0042(19) 0.0074(19) 0.0066(18)
C34 0.075(3) 0.071(3) 0.082(3) 0.004(2) 0.022(2) 0.009(2)
C35 0.079(3) 0.057(2) 0.093(4) -0.008(2) 0.030(3) -0.006(2)
C36 0.064(2) 0.064(2) 0.068(3) -0.018(2) 0.0121(19) -0.0014(19)
C37 0.0453(18) 0.0542(19) 0.055(2) -0.0098(16) 0.0125(15) 0.0069(15)
C38 0.0422(18) 0.058(2) 0.059(2) -0.0223(17) 0.0037(16) 0.0094(15)
C39 0.0459(18) 0.065(2) 0.048(2) -0.0230(17) -0.0038(15) 0.0153(16)
C40 0.070(3) 0.075(3) 0.057(2) -0.025(2) -0.0103(19) 0.019(2)
C41 0.089(3) 0.089(3) 0.057(3) -0.033(2) -0.020(2) 0.021(3)
C42 0.086(3) 0.098(3) 0.043(2) -0.011(2) -0.005(2) 0.029(3)
C43 0.059(2) 0.077(3) 0.051(2) -0.0113(19) 0.0041(18) 0.0172(19)
C44 0.0448(18) 0.069(2) 0.0396(19) -0.0137(16) 0.0002(14) 0.0167(16)
C45 0.072(3) 0.058(2) 0.095(3) -0.022(2) 0.006(2) -0.004(2)
C46 0.086(3) 0.108(4) 0.072(3) 0.023(3) 0.012(3) -0.002(3)
C47 0.0359(16) 0.0407(15) 0.0421(18) 0.0059(13) 0.0076(13) 0.0085(12)
C48 0.0408(17) 0.0555(19) 0.0440(19) 0.0015(15) 0.0053(14) 0.0072(14)
C49 0.0473(19) 0.077(2) 0.045(2) 0.0095(17) 0.0037(15) 0.0068(17)
C50 0.054(2) 0.084(3) 0.056(2) 0.029(2) 0.0066(18) 0.0113(19)
C51 0.054(2) 0.059(2) 0.065(2) 0.0234(18) 0.0132(18) 0.0063(17)
C52 0.0384(16) 0.0438(17) 0.055(2) 0.0093(14) 0.0107(14) 0.0073(13)
C53 0.0444(17) 0.0337(15) 0.064(2) 0.0028(15) 0.0164(16) 0.0002(13)
C54 0.0360(16) 0.0415(16) 0.066(2) -0.0166(15) 0.0172(15) -0.0049(13)
C55 0.054(2) 0.0435(18) 0.084(3) -0.0130(18) 0.0200(19) -0.0074(15)
C56 0.054(2) 0.046(2) 0.114(4) -0.024(2) 0.025(2) -0.0149(17)
C57 0.049(2) 0.063(2) 0.095(3) -0.036(2) 0.010(2) -0.0133(18)
C58 0.0445(19) 0.056(2) 0.073(3) -0.0222(18) 0.0069(17) -0.0064(15)
C59 0.0385(17) 0.0431(17) 0.066(2) -0.0160(16) 0.0157(16) -0.0050(13)
C60 0.0440(18) 0.0564(19) 0.045(2) -0.0155(16) 0.0003(15) -0.0041(15)
C61 0.0465(18) 0.0533(18) 0.0394(18) -0.0023(14) 0.0029(14) 0.0041(14)
C62 0.064(2) 0.067(2) 0.051(2) -0.0061(18) -0.0083(18) 0.0029(18)
C63 0.086(3) 0.068(2) 0.054(2) 0.0131(19) -0.007(2) 0.012(2)
C64 0.072(2) 0.0470(19) 0.057(2) 0.0084(16) -0.0003(19) 0.0038(17)
C65 0.0504(18) 0.0439(17) 0.0465(19) 0.0019(14) 0.0013(15) 0.0030(14)
C66 0.0397(16) 0.0416(16) 0.0384(17) -0.0073(13) 0.0079(13) 0.0024(12)
C67 0.081(3) 0.076(3) 0.056(2) -0.018(2) -0.008(2) -0.005(2)
C68 0.164(6) 0.039(2) 0.155(5) -0.001(3) -0.074(4) -0.009(3)
C69 0.101(4) 0.084(3) 0.119(5) 0.030(3) 0.006(4) 0.002(3)
Cl1 0.0659(5) 0.0455(4) 0.0526(5) 0.0063(4) -0.0109(4) -0.0107(4)
Cl2 0.0696(6) 0.0557(5) 0.0566(6) -0.0049(4) -0.0102(4) -0.0016(4)
Cu1 0.0444(2) 0.03194(19) 0.0320(2) -0.00031(14) -0.00235(15) -0.00427(14)
Cu2 0.0424(2) 0.0534(2) 0.0398(2) -0.01076(17) -0.00034(17) 0.00479(16)
Cu3 0.0408(2) 0.03271(19) 0.0409(2) -0.00456(14) 0.00545(16) -0.00252(14)
Fe1 0.0415(2) 0.0349(2) 0.0394(3) -0.00158(17) -0.00152(19) -0.00682(17)
N1 0.0387(13) 0.0358(12) 0.0371(14) -0.0056(11) 0.0017(11) 0.0008(10)
N2 0.0381(13) 0.0336(12) 0.0362(14) -0.0037(10) 0.0047(10) 0.0002(10)
N3 0.0403(14) 0.0569(16) 0.0436(16) -0.0061(12) 0.0044(12) 0.0086(12)
N4 0.0427(15) 0.0559(16) 0.0469(17) -0.0162(13) 0.0031(12) 0.0063(12)
N5 0.0420(14) 0.0340(12) 0.0560(18) -0.0053(12) 0.0162(12) -0.0001(10)
N6 0.0372(14) 0.0399(13) 0.0495(16) -0.0122(12) 0.0077(12) -0.0043(11)
O1 0.0497(12) 0.0369(10) 0.0326(11) 0.0056(8) -0.0062(9) -0.0071(9)
O2 0.0501(12) 0.0370(10) 0.0321(11) 0.0059(9) -0.0061(9) -0.0071(9)
O3 0.0738(16) 0.0418(12) 0.0516(14) 0.0064(10) -0.0117(12) -0.0168(11)
O4 0.0555(13) 0.0418(11) 0.0377(12) 0.0009(9) -0.0065(10) -0.0102(10)
O5 0.0437(13) 0.0486(13) 0.0488(15) 0.0037(11) -0.0004(11) -0.0039(10)
O6 0.0473(13) 0.0542(15) 0.0648(16) 0.0095(12) 0.0105(12) 0.0015(11)
O7 0.0593(16) 0.0451(13) 0.0576(15) -0.0095(11) 0.0034(12) -0.0145(11)
O8 0.0475(13) 0.0577(13) 0.0407(13) -0.0097(10) -0.0025(10) 0.0019(10)
O9 0.0653(15) 0.0617(15) 0.0416(14) -0.0082(11) -0.0074(11) 0.0038(12)
O10 0.0600(15) 0.0636(15) 0.0671(17) -0.0092(13) -0.0010(13) -0.0059(12)
O11 0.0813(19) 0.088(2) 0.0554(17) 0.0103(15) -0.0034(14) -0.0017(16)
O12 0.0463(12) 0.0371(10) 0.0407(12) 0.0024(9) -0.0003(9) -0.0033(9)
O13 0.0488(12) 0.0383(11) 0.0417(12) 0.0020(9) -0.0030(10) -0.0070(9)
O14 0.0586(14) 0.0553(14) 0.0452(13) -0.0044(10) -0.0072(11) -0.0045(11)
O15 0.0755(17) 0.0354(11) 0.0650(16) 0.0005(11) -0.0167(13) -0.0084(11)
O24 0.145(4) 0.110(3) 0.089(3) 0.018(2) 0.012(3) -0.018(3)
O17 0.134(3) 0.0640(19) 0.146(3) 0.005(2) -0.007(3) 0.028(2)
O18 0.066(2) 0.128(3) 0.125(3) 0.020(2) -0.0064(19) -0.0294(19)
O19 0.125(3) 0.0603(17) 0.0709(19) 0.0201(14) 0.0152(18) 0.0058(16)
O16 0.126(3) 0.173(4) 0.0488(18) -0.003(2) -0.0042(18) -0.081(3)
O21 0.107(3) 0.113(3) 0.140(4) -0.051(2) -0.011(2) 0.032(2)
O22 0.102(2) 0.129(3) 0.061(2) -0.0177(19) -0.0077(17) 0.007(2)
O23 0.084(2) 0.144(3) 0.104(3) -0.010(2) -0.032(2) -0.030(2)
O20 0.192(5) 0.099(3) 0.109(3) 0.028(2) -0.002(3) -0.040(3)

loop_
_atom_type_symbol
_atom_type_description
_atom_type_scat_dispersion_real
_atom_type_scat_dispersion_imag
_atom_type_scat_source
C C 0.0033 0.0016 'International Tables Vol C Tables 4.2.6.8 and 6.1.1.4'
H H 0.0000 0.0000 'International Tables Vol C Tables 4.2.6.8 and 6.1.1.4'
N N 0.0061 0.0033 'International Tables Vol C Tables 4.2.6.8 and 6.1.1.4'
O O 0.0106 0.0060 'International Tables Vol C Tables 4.2.6.8 and 6.1.1.4'
Cl Cl 0.1484 0.1585 'International Tables Vol C Tables 4.2.6.8 and 6.1.1.4'
Fe Fe 0.3463 0.8444 'International Tables Vol C Tables 4.2.6.8 and 6.1.1.4'
Cu Cu 0.3201 1.2651 'International Tables Vol C Tables 4.2.6.8 and 6.1.1.4'

loop_
_geom_angle_atom_site_label_1
_geom_angle_atom_site_label_2
_geom_angle_atom_site_label_3
_geom_angle
O1 C1 C6 124.2(3)
O1 C1 C2 117.3(3)
C6 C1 C2 118.5(3)
C3 C2 O3 125.9(3)
C3 C2 C1 120.5(3)
O3 C2 C1 113.5(3)
C2 C3 C4 120.6(3)
C2 C3 H3 119.7
C4 C3 H3 119.7
C5 C4 C3 120.6(3)
C5 C4 H4 119.7
C3 C4 H4 119.7
C4 C5 C6 120.8(3)
C4 C5 H5 119.6
C6 C5 H5 119.6
C1 C6 C5 118.9(3)
C1 C6 C7 124.1(3)
C5 C6 C7 117.0(3)
N1 C7 C6 125.7(3)
N1 C7 H7 117.1
C6 C7 H7 117.1
C9 C8 C13 119.3(3)
C9 C8 N1 125.5(3)
C13 C8 N1 115.2(3)
C10 C9 C8 120.3(3)
C10 C9 H9 119.8
C8 C9 H9 119.8
C9 C10 C11 120.0(3)
C9 C10 H10 120.0
C11 C10 H10 120.0
C12 C11 C10 121.4(3)
C12 C11 H11 119.3
C10 C11 H11 119.3
C11 C12 C13 119.2(3)
C11 C12 H12 120.4
C13 C12 H12 120.4
C12 C13 C8 119.8(3)
C12 C13 N2 125.0(3)
C8 C13 N2 115.2(2)
N2 C14 C15 126.3(3)
N2 C14 H14 116.9
C15 C14 H14 116.9
C20 C15 C16 118.2(3)
C20 C15 C14 123.5(3)
C16 C15 C14 118.3(3)
C17 C16 C15 121.7(3)
C17 C16 H16 119.2
C15 C16 H16 119.2
C16 C17 C18 120.3(3)
C16 C17 H17 119.8
C18 C17 H17 119.8
C19 C18 C17 119.9(3)
C19 C18 H18 120.1
C17 C18 H18 120.1
C18 C19 O4 126.1(3)
C18 C19 C20 121.0(3)
O4 C19 C20 112.9(2)
O2 C20 C15 124.3(3)
O2 C20 C19 116.9(2)
C15 C20 C19 118.8(3)
O3 C21 H21A 109.5
O3 C21 H21B 109.5
H21A C21 H21B 109.5
O3 C21 H21C 109.5
H21A C21 H21C 109.5
H21B C21 H21C 109.5
O4 C22 H22A 109.5
O4 C22 H22B 109.5
H22A C22 H22B 109.5
O4 C22 H22C 109.5
H22A C22 H22C 109.5
H22B C22 H22C 109.5
O7 C23 H23A 109.5
O7 C23 H23B 109.5
H23A C23 H23B 109.5
O7 C23 H23C 109.5
H23A C23 H23C 109.5
H23B C23 H23C 109.5
O6 C24 H24A 109.5
O6 C24 H24B 109.5
H24A C24 H24B 109.5
O6 C24 H24C 109.5
H24A C24 H24C 109.5
H24B C24 H24C 109.5
O8 C25 C30 125.3(3)
O8 C25 C26 117.3(3)
C30 C25 C26 117.4(3)
O10 C26 C27 125.6(3)
O10 C26 C25 114.4(3)
C27 C26 C25 120.0(4)
C26 C27 C28 121.4(4)
C26 C27 H27 119.3
C28 C27 H27 119.3
C29 C28 C27 120.3(4)
C29 C28 H28 119.8
C27 C28 H28 119.8
C28 C29 C30 120.4(4)
C28 C29 H29 119.8
C30 C29 H29 119.8
C25 C30 C31 123.5(3)
C25 C30 C29 120.2(3)
C31 C30 C29 116.3(3)
N3 C31 C30 125.6(3)
N3 C31 H31 117.2
C30 C31 H31 117.2
C33 C32 C37 119.0(3)
C33 C32 N3 126.3(3)
C37 C32 N3 114.7(3)
C34 C33 C32 120.3(4)
C34 C33 H33 119.8
C32 C33 H33 119.8
C35 C34 C33 121.0(4)
C35 C34 H34 119.5
C33 C34 H34 119.5
C34 C35 C36 120.4(4)
C34 C35 H35 119.8
C36 C35 H35 119.8
C35 C36 C37 119.8(4)
C35 C36 H36 120.1
C37 C36 H36 120.1
C36 C37 C32 119.5(4)
C36 C37 N4 126.0(3)
C32 C37 N4 114.4(3)
N4 C38 C39 126.1(3)
N4 C38 H38 117.0
C39 C38 H38 117.0
C40 C39 C44 120.9(4)
C40 C39 C38 116.4(4)
C44 C39 C38 122.7(3)
C41 C40 C39 121.0(4)
C41 C40 H40 119.5
C39 C40 H40 119.5
C40 C41 C42 120.2(4)
C40 C41 H41 119.9
C42 C41 H41 119.9
C43 C42 C41 121.3(4)
C43 C42 H42 119.4
C41 C42 H42 119.4
O11 C43 C42 124.8(4)
O11 C43 C44 115.1(3)
C42 C43 C44 120.1(4)
O9 C44 C39 125.8(3)
O9 C44 C43 117.7(3)
C39 C44 C43 116.5(3)
O10 C45 H45A 109.5
O10 C45 H45B 109.5
H45A C45 H45B 109.5
O10 C45 H45C 109.5
H45A C45 H45C 109.5
H45B C45 H45C 109.5
O11 C46 H46A 109.5
O11 C46 H46B 109.5
H46A C46 H46B 109.5
O11 C46 H46C 109.5
H46A C46 H46C 109.5
H46B C46 H46C 109.5
O12 C47 C48 118.0(3)
O12 C47 C52 125.3(3)
C48 C47 C52 116.7(3)
C49 C48 O14 125.2(3)
C49 C48 C47 122.1(3)
O14 C48 C47 112.7(3)
C48 C49 C50 120.2(4)
C48 C49 H49 119.9
C50 C49 H49 119.9
C51 C50 C49 120.1(3)
C51 C50 H50 119.9
C49 C50 H50 119.9
C50 C51 C52 121.1(3)
C50 C51 H51 119.5
C52 C51 H51 119.5
C51 C52 C53 118.0(3)
C51 C52 C47 119.6(3)
C53 C52 C47 122.3(3)
N5 C53 C52 126.6(3)
N5 C53 H53 116.7
C52 C53 H53 116.7
C59 C54 C55 119.7(3)
C59 C54 N5 115.6(3)
C55 C54 N5 124.7(3)
C56 C55 C54 119.1(4)
C56 C55 H55 120.4
C54 C55 H55 120.4
C55 C56 C57 120.8(4)
C55 C56 H56 119.6
C57 C56 H56 119.6
C58 C57 C56 120.5(4)
C58 C57 H57 119.8
C56 C57 H57 119.8
C57 C58 C59 119.9(4)
C57 C58 H58 120.1
C59 C58 H58 120.1
C58 C59 C54 120.0(3)
C58 C59 N6 125.1(3)
C54 C59 N6 114.8(3)
N6 C60 C61 126.2(3)
N6 C60 H60 116.9
C61 C60 H60 116.9
C62 C61 C66 119.3(3)
C62 C61 C60 118.2(3)
C66 C61 C60 122.5(3)
C63 C62 C61 121.2(3)
C63 C62 H62 119.4
C61 C62 H62 119.4
C62 C63 C64 120.4(3)
C62 C63 H63 119.8
C64 C63 H63 119.8
C65 C64 C63 120.2(3)
C65 C64 H64 119.9
C63 C64 H64 119.9
C64 C65 O15 124.9(3)
C64 C65 C66 121.8(3)
O15 C65 C66 113.3(3)
O13 C66 C61 125.3(3)
O13 C66 C65 117.6(3)
C61 C66 C65 117.1(3)
O14 C67 H67A 109.5
O14 C67 H67B 109.5
H67A C67 H67B 109.5
O14 C67 H67C 109.5
H67A C67 H67C 109.5
H67B C67 H67C 109.5
O15 C68 H68A 109.5
O15 C68 H68B 109.5
H68A C68 H68B 109.5
O15 C68 H68C 109.5
H68A C68 H68C 109.5
H68B C68 H68C 109.5
O24 C69 H69A 109.5
O24 C69 H69B 109.5
H69A C69 H69B 109.5
O24 C69 H69C 109.5
H69A C69 H69C 109.5
H69B C69 H69C 109.5
O17 Cl1 O18 110.0(2)
O17 Cl1 O19 108.7(2)
O18 Cl1 O19 111.2(2)
O17 Cl1 O16 109.3(3)
O18 Cl1 O16 109.8(2)
O19 Cl1 O16 107.8(2)
O20 Cl2 O21 110.3(3)
O20 Cl2 O23 110.4(3)
O21 Cl2 O23 109.3(2)
O20 Cl2 O22 108.7(2)
O21 Cl2 O22 107.8(2)
O23 Cl2 O22 110.3(2)
O2 Cu1 O1 82.41(8)
O2 Cu1 N1 178.19(10)
O1 Cu1 N1 96.35(9)
O2 Cu1 N2 95.48(9)
O1 Cu1 N2 177.75(9)
N1 Cu1 N2 85.78(10)
O9 Cu2 O8 89.13(10)
O9 Cu2 N4 93.86(11)
O8 Cu2 N4 177.01(11)
O9 Cu2 N3 176.75(11)
O8 Cu2 N3 93.61(11)
N4 Cu2 N3 83.40(12)
O13 Cu3 O12 86.65(9)
O13 Cu3 N5 176.42(10)
O12 Cu3 N5 94.46(10)
O13 Cu3 N6 94.53(10)
O12 Cu3 N6 177.45(10)
N5 Cu3 N6 84.23(12)
O6 Fe1 O7 87.64(10)
O6 Fe1 O1 99.14(9)
O7 Fe1 O1 141.92(9)
O6 Fe1 O2 94.31(9)
O7 Fe1 O2 145.39(9)
O1 Fe1 O2 71.87(7)
O6 Fe1 O5 173.66(10)
O7 Fe1 O5 87.82(10)
O1 Fe1 O5 87.16(9)
O2 Fe1 O5 86.92(9)
C7 N1 C8 123.5(3)
C7 N1 Cu1 124.2(2)
C8 N1 Cu1 112.29(19)
C14 N2 C13 124.3(2)
C14 N2 Cu1 124.1(2)
C13 N2 Cu1 111.54(19)
C31 N3 C32 121.1(3)
C31 N3 Cu2 125.2(3)
C32 N3 Cu2 113.7(2)
C38 N4 C37 121.0(3)
C38 N4 Cu2 125.1(3)
C37 N4 Cu2 113.8(2)
C53 N5 C54 123.2(3)
C53 N5 Cu3 124.6(2)
C54 N5 Cu3 112.2(2)
C60 N6 C59 122.5(3)
C60 N6 Cu3 124.3(2)
C59 N6 Cu3 113.0(2)
C1 O1 Cu1 125.36(18)
C1 O1 Fe1 131.75(18)
Cu1 O1 Fe1 102.21(9)
C20 O2 Cu1 126.05(18)
C20 O2 Fe1 129.56(18)
Cu1 O2 Fe1 102.21(8)
C2 O3 C21 116.6(3)
C19 O4 C22 117.2(2)
Fe1 O5 H5C 117(2)
Fe1 O5 H5D 122(3)
H5C O5 H5D 97(4)
C24 O6 Fe1 130.6(2)
C24 O6 H6D 110(3)
Fe1 O6 H6D 114(3)
C23 O7 Fe1 131.6(2)
C23 O7 H7D 110(3)
Fe1 O7 H7D 118(3)
C25 O8 Cu2 126.4(2)
C44 O9 Cu2 126.2(2)
C26 O10 C45 117.6(3)
C43 O11 C46 118.0(3)
C47 O12 Cu3 125.83(19)
C66 O13 Cu3 125.15(18)
C48 O14 C67 117.1(3)
C65 O15 C68 117.5(3)
C69 O24 H24M 117(8)

loop_
_geom_bond_atom_site_label_1
_geom_bond_atom_site_label_2
_geom_bond_distance
C1 O1 1.324(3)
C1 C6 1.412(4)
C1 C2 1.418(4)
C2 C3 1.371(4)
C2 O3 1.376(4)
C3 C4 1.380(5)
C3 H3 0.9300
C4 C5 1.364(5)
C4 H4 0.9300
C5 C6 1.414(4)
C5 H5 0.9300
C6 C7 1.444(4)
C7 N1 1.296(4)
C7 H7 0.9300
C8 C9 1.388(4)
C8 C13 1.407(4)
C8 N1 1.421(4)
C9 C10 1.376(5)
C9 H9 0.9300
C10 C11 1.383(5)
C10 H10 0.9300
C11 C12 1.370(5)
C11 H11 0.9300
C12 C13 1.399(4)
C12 H12 0.9300
C13 N2 1.423(4)
C14 N2 1.289(4)
C14 C15 1.430(4)
C14 H14 0.9300
C15 C20 1.413(4)
C15 C16 1.414(4)
C16 C17 1.357(4)
C16 H16 0.9300
C17 C18 1.398(4)
C17 H17 0.9300
C18 C19 1.370(4)
C18 H18 0.9300
C19 O4 1.375(3)
C19 C20 1.417(4)
C20 O2 1.322(3)
C21 O3 1.429(4)
C21 H21A 0.9600
C21 H21B 0.9600
C21 H21C 0.9600
C22 O4 1.431(4)
C22 H22A 0.9600
C22 H22B 0.9600
C22 H22C 0.9600
C23 O7 1.418(5)
C23 H23A 0.9600
C23 H23B 0.9600
C23 H23C 0.9600
C24 O6 1.426(5)
C24 H24A 0.9600
C24 H24B 0.9600
C24 H24C 0.9600
C25 O8 1.312(4)
C25 C30 1.407(5)
C25 C26 1.443(5)
C26 O10 1.354(4)
C26 C27 1.377(5)
C27 C28 1.393(6)
C27 H27 0.9300
C28 C29 1.352(6)
C28 H28 0.9300
C29 C30 1.432(5)
C29 H29 0.9300
C30 C31 1.419(5)
C31 N3 1.306(4)
C31 H31 0.9300
C32 C33 1.388(5)
C32 C37 1.413(5)
C32 N3 1.421(4)
C33 C34 1.371(6)
C33 H33 0.9300
C34 C35 1.370(6)
C34 H34 0.9300
C35 C36 1.379(6)
C35 H35 0.9300
C36 C37 1.394(5)
C36 H36 0.9300
C37 N4 1.425(5)
C38 N4 1.297(4)
C38 C39 1.419(5)
C38 H38 0.9300
C39 C40 1.404(5)
C39 C44 1.418(5)
C40 C41 1.349(6)
C40 H40 0.9300
C41 C42 1.387(6)
C41 H41 0.9300
C42 C43 1.384(5)
C42 H42 0.9300
C43 O11 1.369(5)
C43 C44 1.442(5)
C44 O9 1.301(4)
C45 O10 1.423(4)
C45 H45A 0.9600
C45 H45B 0.9600
C45 H45C 0.9600
C46 O11 1.416(5)
C46 H46A 0.9600
C46 H46B 0.9600
C46 H46C 0.9600
C47 O12 1.303(4)
C47 C48 1.421(5)
C47 C52 1.429(4)
C48 C49 1.363(5)
C48 O14 1.391(4)
C49 C50 1.396(5)
C49 H49 0.9300
C50 C51 1.361(5)
C50 H50 0.9300
C51 C52 1.411(5)
C51 H51 0.9300
C52 C53 1.422(5)
C53 N5 1.290(4)
C53 H53 0.9300
C54 C59 1.397(5)
C54 C55 1.407(5)
C54 N5 1.430(4)
C55 C56 1.381(6)
C55 H55 0.9300
C56 C57 1.382(6)
C56 H56 0.9300
C57 C58 1.377(5)
C57 H57 0.9300
C58 C59 1.389(5)
C58 H58 0.9300
C59 N6 1.418(4)
C60 N6 1.288(4)
C60 C61 1.431(5)
C60 H60 0.9300
C61 C62 1.417(5)
C61 C66 1.422(4)
C62 C63 1.356(5)
C62 H62 0.9300
C63 C64 1.396(5)
C63 H63 0.9300
C64 C65 1.361(5)
C64 H64 0.9300
C65 O15 1.377(4)
C65 C66 1.430(4)
C66 O13 1.307(4)
C67 O14 1.410(4)
C67 H67A 0.9600
C67 H67B 0.9600
C67 H67C 0.9600
C68 O15 1.398(4)
C68 H68A 0.9600
C68 H68B 0.9600
C68 H68C 0.9600
C69 O24 1.379(7)
C69 H69A 0.9600
C69 H69B 0.9600
C69 H69C 0.9600
Cl1 O17 1.410(3)
Cl1 O18 1.411(3)
Cl1 O19 1.411(3)
Cl1 O16 1.416(3)
Cl2 O20 1.394(4)
Cl2 O21 1.404(3)
Cl2 O23 1.416(3)
Cl2 O22 1.423(3)
Cu1 O2 1.8847(19)
Cu1 O1 1.9019(19)
Cu1 N1 1.913(2)
Cu1 N2 1.933(2)
Cu2 O9 1.911(2)
Cu2 O8 1.917(2)
Cu2 N4 1.949(3)
Cu2 N3 1.953(3)
Cu3 O13 1.896(2)
Cu3 O12 1.901(2)
Cu3 N5 1.945(3)
Cu3 N6 1.948(3)
Fe1 O6 2.075(2)
Fe1 O7 2.087(2)
Fe1 O1 2.117(2)
Fe1 O2 2.133(2)
Fe1 O5 2.144(2)
O5 H5C 0.834(18)
O5 H5D 0.835(19)
O6 H6D 0.809(18)
O7 H7D 0.819(18)
O24 H24M 0.85(2)
